data_7028567
loop_
_publ_author_name
'Tissot, Antoine'
'Rivi\`ere, Eric'
'Guillot, R\'egis'
'Toupet, Loic'
'Collet, Eric'
'Boillot, Marie-Laure'

_publ_section_title
;
 Light-induced excited spin state trapping effect on [Fe(mepy)3tren](PF6)2
 solvated crystals.
;
_journal_issue 3
_journal_name_full 'Dalton transactions (Cambridge, England : 2003)'
_journal_page_first 1063
_journal_page_last 1071
_journal_paper_doi 10.1039/c3dt52495g
_journal_volume 43
_journal_year 2014
_chemical_formula_sum 'C36 H44 F12 Fe N8 P2'
_chemical_formula_weight 934.58
_chemical_name_systematic
;
 ?
;
_space_group_IT_number 14
_symmetry_cell_setting monoclinic
_symmetry_space_group_name_Hall '-P 2yn'
_symmetry_space_group_name_H-M 'P 1 21/n 1'
_atom_sites_solution_hydrogens geom
_atom_sites_solution_primary direct
_atom_sites_solution_secondary difmap
_audit_creation_method SHELXL-97
_cell_angle_alpha 90.00
_cell_angle_beta 104.200(7)
_cell_angle_gamma 90.00
_cell_formula_units_Z 4
_cell_length_a 13.0765(8)
_cell_length_b 16.9570(10)
_cell_length_c 17.9940(10)
_cell_measurement_reflns_used 4776
_cell_measurement_temperature 10(2)
_cell_measurement_theta_max 27.0
_cell_measurement_theta_min 2.63
_cell_volume 3868.0(4)
_computing_cell_refinement 'CrysAlis RED, Oxford Diffraction Ltd.,Version 1.171.26'
_computing_data_collection 'CrysAlis CCD, Oxford Diffraction Ltd.,Version 1.171.26'
_computing_data_reduction 'CrysAlis RED, Oxford Diffraction Ltd.,Version 1.171.26'
_computing_molecular_graphics 'PLATON_(Spek, 1998)'
_computing_publication_material 'SHELXL-97 (Sheldrick, 1997)'
_computing_structure_refinement 'SHELXL-97 (Sheldrick, 1997)'
_computing_structure_solution 'SIR-97_(Altomare & al., 1998)'
_diffrn_ambient_temperature 10(2)
_diffrn_detector_area_resol_mean 19.64
_diffrn_measured_fraction_theta_full 0.976
_diffrn_measured_fraction_theta_max 0.976
_diffrn_measurement_device_type 'CCD Saphire 3 Xcalibur'
_diffrn_measurement_method 'omega scan'
_diffrn_radiation_monochromator graphite
_diffrn_radiation_source 'fine-focus sealed tube'
_diffrn_radiation_type MoK\a
_diffrn_radiation_wavelength 0.71069
_diffrn_reflns_av_R_equivalents 0.0478
_diffrn_reflns_av_sigmaI/netI 0.1277
_diffrn_reflns_limit_h_max 7
_diffrn_reflns_limit_h_min -16
_diffrn_reflns_limit_k_max 21
_diffrn_reflns_limit_k_min -17
_diffrn_reflns_limit_l_max 22
_diffrn_reflns_limit_l_min -22
_diffrn_reflns_number 16851
_diffrn_reflns_theta_full 27.00
_diffrn_reflns_theta_max 27.00
_diffrn_reflns_theta_min 2.63
_exptl_absorpt_coefficient_mu 0.571
_exptl_absorpt_correction_type none
_exptl_crystal_colour red
_exptl_crystal_density_diffrn 1.605
_exptl_crystal_density_method 'not measured'
_exptl_crystal_description prism
_exptl_crystal_F_000 1920
_exptl_crystal_size_max 0.35
_exptl_crystal_size_mid 0.25
_exptl_crystal_size_min 0.25
_refine_diff_density_max 0.624
_refine_diff_density_min -0.564
_refine_diff_density_rms 0.085
_refine_ls_extinction_method none
_refine_ls_goodness_of_fit_ref 0.875
_refine_ls_hydrogen_treatment constr
_refine_ls_matrix_type full
_refine_ls_number_parameters 539
_refine_ls_number_reflns 8242
_refine_ls_number_restraints 0
_refine_ls_restrained_S_all 0.875
_refine_ls_R_factor_all 0.0964
_refine_ls_R_factor_gt 0.0467
_refine_ls_shift/su_max 0.000
_refine_ls_shift/su_mean 0.000
_refine_ls_structure_factor_coef Fsqd
_refine_ls_weighting_details 'calc w=1/[\s^2^(Fo^2^)+(0.0415P)^2^+0.0000P] where P=(Fo^2^+2Fc^2^)/3'
_refine_ls_weighting_scheme calc
_refine_ls_wR_factor_gt 0.0943
_refine_ls_wR_factor_ref 0.1014
_reflns_number_gt 4673
_reflns_number_total 8242
_reflns_threshold_expression >2sigma(I)
_cod_data_source_file c3dt52495g.txt
_cod_data_source_block fepitpf6_10klightoff_revsep2013
_cod_depositor_comments
;
The following automatic conversions were performed:

'_symmetry_cell_setting' value 'Monoclinic' changed to 'monoclinic'
according to
/usr/data/users/saulius/automatic-downloads/current/RSC/lib/dictionaries/cif_core.dic
dictionary named 'cif_core.dic' version 2.4.2 from 2011-04-26.

Automatic conversion script
Id: cif_fix_values 2281 2013-09-26 08:29:07Z andrius 
;
_cod_original_sg_symbol_H-M P21/n
_cod_database_code 7028567

loop_
_symmetry_equiv_pos_as_xyz
'x, y, z'
'-x+1/2, y+1/2, -z+1/2'
'-x, -y, -z'
'x-1/2, -y-1/2, z-1/2'

loop_
_atom_site_label
_atom_site_type_symbol
_atom_site_fract_x
_atom_site_fract_y
_atom_site_fract_z
_atom_site_U_iso_or_equiv
_atom_site_adp_type
_atom_site_occupancy
_atom_site_symmetry_multiplicity
_atom_site_calc_flag
_atom_site_refinement_flags
N100 N 0.2843(3) 0.48449(17) -0.11293(18) 0.0291(8) Uani 1 1 d .
C100 C 0.3539(3) 0.4516(2) -0.0752(2) 0.0181(8) Uani 1 1 d .
C101 C 0.4427(3) 0.4091(2) -0.0268(2) 0.0261(9) Uani 1 1 d .
H10A H 0.5081 0.4248 -0.0402 0.029(11) Uiso 1 1 calc R
H10B H 0.4320 0.3522 -0.0349 0.068(15) Uiso 1 1 calc R
H10C H 0.4478 0.4217 0.0271 0.041(12) Uiso 1 1 calc R
C102 C 0.4968(3) 0.11415(18) 0.21368(19) 0.0153(8) Uani 1 1 d .
C103 C 0.6027(3) 0.09178(19) 0.23275(19) 0.0166(8) Uani 1 1 d .
H103 H 0.6500 0.1143 0.2762 0.020 Uiso 1 1 calc R
C104 C 0.6392(3) 0.03646(19) 0.1882(2) 0.0192(8) Uani 1 1 d .
H104 H 0.7114 0.0215 0.2012 0.023 Uiso 1 1 calc R
C105 C 0.5706(3) 0.00315(19) 0.1248(2) 0.0187(9) Uani 1 1 d .
H105 H 0.5957 -0.0348 0.0946 0.022 Uiso 1 1 calc R
C106 C 0.4663(3) 0.02509(19) 0.1056(2) 0.0187(9) Uani 1 1 d .
H106 H 0.4193 0.0029 0.0617 0.022 Uiso 1 1 calc R
C107 C 0.4293(3) 0.08020(19) 0.15080(19) 0.0164(8) Uani 1 1 d .
H107 H 0.3568 0.0944 0.1380 0.020 Uiso 1 1 calc R
C108 C 0.4573(3) 0.1751(2) 0.26081(19) 0.0211(9) Uani 1 1 d .
H10D H 0.3812 0.1823 0.2406 0.032 Uiso 1 1 calc R
H10E H 0.4936 0.2253 0.2583 0.032 Uiso 1 1 calc R
H10F H 0.4715 0.1574 0.3142 0.032 Uiso 1 1 calc R
P1 P 0.27508(8) 0.20071(5) -0.07454(5) 0.0132(2) Uani 1 1 d .
F1 F 0.30944(15) 0.12425(10) -0.02282(10) 0.0174(5) Uani 1 1 d .
F2 F 0.39354(15) 0.20865(10) -0.08547(10) 0.0159(5) Uani 1 1 d .
F3 F 0.24352(15) 0.14655(10) -0.14962(10) 0.0168(5) Uani 1 1 d .
F4 F 0.24217(16) 0.27838(10) -0.12538(11) 0.0183(5) Uani 1 1 d .
F5 F 0.15787(15) 0.19324(10) -0.06273(10) 0.0164(5) Uani 1 1 d .
F6 F 0.30792(15) 0.25501(11) 0.00091(10) 0.0185(5) Uani 1 1 d .
P2 P 0.34791(8) 0.45123(5) 0.20401(5) 0.0142(2) Uani 1 1 d .
F7 F 0.31120(16) 0.54181(10) 0.19687(10) 0.0186(5) Uani 1 1 d .
F8 F 0.43652(16) 0.47237(11) 0.28002(10) 0.0208(5) Uani 1 1 d .
F9 F 0.43070(16) 0.46954(10) 0.15352(11) 0.0202(5) Uani 1 1 d .
F10 F 0.38351(16) 0.36086(10) 0.21182(11) 0.0187(5) Uani 1 1 d .
F11 F 0.25947(16) 0.43072(11) 0.12764(10) 0.0218(5) Uani 1 1 d .
F12 F 0.26519(15) 0.43368(10) 0.25455(10) 0.0173(5) Uani 1 1 d .
Fe1 Fe -0.08254(4) 0.24552(3) 0.10874(3) 0.01092(12) Uani 1 1 d .
N1 N -0.0561(2) 0.32583(15) 0.02719(15) 0.0130(6) Uani 1 1 d .
N2 N -0.2439(2) 0.26120(15) 0.10196(15) 0.0119(6) Uani 1 1 d .
N3 N -0.0981(2) 0.13979(15) 0.04705(15) 0.0106(6) Uani 1 1 d .
N4 N 0.0956(2) 0.25608(15) 0.29253(15) 0.0150(6) Uani 1 1 d .
N5 N -0.0735(2) 0.33738(15) 0.17635(15) 0.0128(6) Uani 1 1 d .
N6 N -0.0888(2) 0.17073(15) 0.19194(15) 0.0111(6) Uani 1 1 d .
N7 N 0.0703(2) 0.23392(15) 0.12495(15) 0.0132(7) Uani 1 1 d .
C1 C 0.1778(3) 0.22973(18) 0.25857(18) 0.0127(8) Uani 1 1 d .
H1A H 0.2258 0.1952 0.2958 0.015 Uiso 1 1 calc R
H1B H 0.2189 0.2763 0.2498 0.015 Uiso 1 1 calc R
C2 C 0.1419(3) 0.18483(19) 0.18280(18) 0.0150(8) Uani 1 1 d .
H2A H 0.2043 0.1700 0.1639 0.018 Uiso 1 1 calc R
H2B H 0.1052 0.1358 0.1913 0.018 Uiso 1 1 calc R
C3 C 0.0708(3) 0.33913(18) 0.29481(18) 0.0135(8) Uani 1 1 d .
H3A H 0.1364 0.3677 0.3194 0.016 Uiso 1 1 calc R
H3B H 0.0211 0.3459 0.3279 0.016 Uiso 1 1 calc R
C4 C 0.0226(3) 0.37815(19) 0.21727(18) 0.0142(8) Uani 1 1 d .
H4A H 0.0057 0.4339 0.2256 0.017 Uiso 1 1 calc R
H4B H 0.0747 0.3774 0.1856 0.017 Uiso 1 1 calc R
C5 C 0.0317(3) 0.19839(18) 0.31914(19) 0.0134(8) Uani 1 1 d .
H5A H 0.0309 0.2118 0.3725 0.016 Uiso 1 1 calc R
H5B H 0.0665 0.1464 0.3203 0.016 Uiso 1 1 calc R
C6 C -0.0819(3) 0.19022(19) 0.27274(17) 0.0135(8) Uani 1 1 d .
H6A H -0.1172 0.1483 0.2957 0.016 Uiso 1 1 calc R
H6B H -0.1198 0.2403 0.2753 0.016 Uiso 1 1 calc R
C7 C -0.0994(3) 0.09902(19) 0.17245(19) 0.0122(8) Uani 1 1 d .
H7 H -0.1035 0.0597 0.2092 0.015 Uiso 1 1 calc R
C8 C -0.1053(3) 0.07725(19) 0.09386(18) 0.0127(8) Uani 1 1 d .
C9 C -0.1236(3) 0.00109(19) 0.06897(19) 0.0135(8) Uani 1 1 d .
H9 H -0.1283 -0.0399 0.1040 0.016 Uiso 1 1 calc R
C10 C -0.1352(3) -0.01525(19) -0.00764(19) 0.0149(8) Uani 1 1 d .
H10 H -0.1486 -0.0674 -0.0268 0.018 Uiso 1 1 calc R
C11 C -0.1268(3) 0.04619(19) -0.05534(19) 0.0139(8) Uani 1 1 d .
H11 H -0.1346 0.0362 -0.1084 0.017 Uiso 1 1 calc R
C12 C -0.1071(3) 0.12278(19) -0.02795(19) 0.0131(8) Uani 1 1 d .
C13 C -0.0992(3) 0.18713(18) -0.08304(18) 0.0134(8) Uani 1 1 d .
H13A H -0.0290 0.2112 -0.0680 0.020 Uiso 1 1 calc R
H13B H -0.1529 0.2273 -0.0825 0.020 Uiso 1 1 calc R
H13C H -0.1105 0.1651 -0.1348 0.020 Uiso 1 1 calc R
C14 C -0.1602(3) 0.36047(18) 0.18819(18) 0.0127(8) Uani 1 1 d .
H14 H -0.1623 0.4049 0.2199 0.015 Uiso 1 1 calc R
C15 C -0.2560(3) 0.31856(19) 0.15294(19) 0.0131(8) Uani 1 1 d .
C16 C -0.3508(3) 0.33711(19) 0.16906(19) 0.0152(8) Uani 1 1 d .
H16 H -0.3549 0.3780 0.2044 0.018 Uiso 1 1 calc R
C17 C -0.4393(3) 0.29551(19) 0.13321(19) 0.0162(8) Uani 1 1 d .
H17 H -0.5055 0.3059 0.1440 0.019 Uiso 1 1 calc R
C18 C -0.4292(3) 0.23828(18) 0.08117(18) 0.0144(8) Uani 1 1 d .
H18 H -0.4895 0.2091 0.0555 0.017 Uiso 1 1 calc R
C19 C -0.3324(3) 0.22244(18) 0.06564(18) 0.0117(8) Uani 1 1 d .
C20 C -0.3318(3) 0.16333(19) 0.00365(19) 0.0157(8) Uani 1 1 d .
H20A H -0.2897 0.1837 -0.0303 0.024 Uiso 1 1 calc R
H20B H -0.4043 0.1539 -0.0261 0.024 Uiso 1 1 calc R
H20C H -0.3011 0.1137 0.0268 0.024 Uiso 1 1 calc R
C21 C 0.1136(3) 0.27461(18) 0.08087(18) 0.0131(8) Uani 1 1 d .
H21 H 0.1868 0.2698 0.0835 0.016 Uiso 1 1 calc R
C22 C 0.0479(3) 0.32783(18) 0.02715(18) 0.0123(8) Uani 1 1 d .
C23 C 0.0898(3) 0.37685(18) -0.01927(18) 0.0139(8) Uani 1 1 d .
H23 H 0.1630 0.3754 -0.0174 0.017 Uiso 1 1 calc R
C24 C 0.0232(3) 0.42799(19) -0.06842(19) 0.0161(8) Uani 1 1 d .
H24 H 0.0491 0.4624 -0.1013 0.019 Uiso 1 1 calc R
C25 C -0.0820(3) 0.42727(19) -0.06807(19) 0.0168(8) Uani 1 1 d .
H25 H -0.1292 0.4621 -0.1011 0.020 Uiso 1 1 calc R
C26 C -0.1208(3) 0.37675(19) -0.02049(18) 0.0143(8) Uani 1 1 d .
C27 C -0.2360(3) 0.3784(2) -0.02387(19) 0.0165(8) Uani 1 1 d .
H27A H -0.2657 0.3256 -0.0359 0.025 Uiso 1 1 calc R
H27B H -0.2714 0.4155 -0.0637 0.025 Uiso 1 1 calc R
H27C H -0.2464 0.3953 0.0258 0.025 Uiso 1 1 calc R

loop_
_atom_site_aniso_label
_atom_site_aniso_U_11
_atom_site_aniso_U_22
_atom_site_aniso_U_33
_atom_site_aniso_U_23
_atom_site_aniso_U_13
_atom_site_aniso_U_12
N100 0.035(2) 0.0187(17) 0.0305(19) 0.0001(15) 0.0018(18) -0.0002(16)
C100 0.022(2) 0.0129(18) 0.020(2) 0.0004(16) 0.0063(18) 0.0010(17)
C101 0.026(2) 0.020(2) 0.032(2) -0.0030(19) 0.006(2) 0.0001(18)
C102 0.022(2) 0.0104(17) 0.0161(19) 0.0045(15) 0.0098(17) 0.0003(16)
C103 0.018(2) 0.0160(18) 0.0166(19) -0.0010(16) 0.0050(17) -0.0049(16)
C104 0.018(2) 0.0162(19) 0.027(2) 0.0075(17) 0.0121(18) 0.0031(16)
C105 0.029(2) 0.0122(18) 0.019(2) 0.0038(16) 0.0143(19) 0.0043(17)
C106 0.030(2) 0.0112(18) 0.0140(19) -0.0003(15) 0.0048(18) 0.0001(16)
C107 0.013(2) 0.0160(18) 0.0194(19) 0.0036(16) 0.0030(17) 0.0013(16)
C108 0.023(2) 0.023(2) 0.018(2) -0.0004(17) 0.0076(18) 0.0057(17)
P1 0.0139(5) 0.0130(5) 0.0145(5) -0.0007(4) 0.0071(4) 0.0010(4)
F1 0.0196(12) 0.0184(10) 0.0163(10) 0.0046(9) 0.0084(9) 0.0053(9)
F2 0.0128(11) 0.0202(10) 0.0169(10) -0.0007(9) 0.0083(9) -0.0001(9)
F3 0.0198(12) 0.0174(10) 0.0149(10) -0.0041(9) 0.0072(9) -0.0014(9)
F4 0.0186(12) 0.0167(10) 0.0218(11) 0.0030(9) 0.0090(10) 0.0027(9)
F5 0.0152(11) 0.0179(10) 0.0183(10) -0.0034(9) 0.0086(9) -0.0014(9)
F6 0.0176(11) 0.0213(11) 0.0182(10) -0.0081(9) 0.0074(9) -0.0012(10)
P2 0.0153(5) 0.0130(5) 0.0148(5) 0.0010(4) 0.0048(4) -0.0008(4)
F7 0.0276(12) 0.0107(10) 0.0178(11) -0.0003(9) 0.0063(10) -0.0008(9)
F8 0.0182(12) 0.0294(12) 0.0153(10) 0.0011(9) 0.0054(9) -0.0054(10)
F9 0.0259(13) 0.0217(11) 0.0168(11) 0.0020(9) 0.0124(10) -0.0040(9)
F10 0.0233(12) 0.0120(10) 0.0239(11) 0.0035(9) 0.0117(10) 0.0054(9)
F11 0.0249(13) 0.0174(11) 0.0196(11) -0.0031(9) -0.0012(10) -0.0005(9)
F12 0.0155(11) 0.0161(10) 0.0218(11) 0.0011(9) 0.0073(9) -0.0029(9)
Fe1 0.0124(3) 0.0098(2) 0.0120(2) -0.0001(2) 0.0060(2) 0.0000(2)
N1 0.0145(16) 0.0120(15) 0.0126(15) -0.0011(12) 0.0032(13) 0.0020(13)
N2 0.0137(15) 0.0114(14) 0.0106(14) 0.0008(12) 0.0029(13) -0.0005(12)
N3 0.0105(16) 0.0119(14) 0.0101(14) 0.0025(12) 0.0040(13) -0.0011(12)
N4 0.0173(16) 0.0116(14) 0.0214(16) -0.0020(13) 0.0147(14) -0.0015(13)
N5 0.0117(16) 0.0170(15) 0.0104(14) 0.0048(13) 0.0041(13) -0.0001(13)
N6 0.0101(16) 0.0110(15) 0.0141(15) -0.0024(12) 0.0067(13) 0.0002(12)
N7 0.0168(16) 0.0103(15) 0.0125(15) -0.0023(12) 0.0039(13) 0.0003(12)
C1 0.0106(18) 0.0123(17) 0.0153(18) -0.0001(14) 0.0036(15) -0.0005(14)
C2 0.0143(19) 0.0143(18) 0.0185(19) 0.0002(16) 0.0081(16) 0.0051(15)
C3 0.0149(19) 0.0140(17) 0.0142(18) -0.0005(15) 0.0087(16) 0.0008(15)
C4 0.015(2) 0.0112(17) 0.0162(18) -0.0007(15) 0.0046(16) -0.0019(15)
C5 0.016(2) 0.0098(17) 0.0167(19) 0.0034(15) 0.0090(16) -0.0010(15)
C6 0.019(2) 0.0135(18) 0.0110(17) 0.0008(15) 0.0087(16) -0.0029(16)
C7 0.0077(18) 0.0157(18) 0.0162(18) 0.0039(15) 0.0084(16) -0.0003(15)
C8 0.0119(19) 0.0142(18) 0.0140(18) -0.0019(15) 0.0071(16) 0.0015(15)
C9 0.0125(19) 0.0133(18) 0.0151(18) 0.0022(15) 0.0042(16) 0.0010(15)
C10 0.018(2) 0.0111(17) 0.0179(19) -0.0035(15) 0.0080(17) 0.0014(15)
C11 0.0110(19) 0.0198(19) 0.0118(17) -0.0002(15) 0.0043(15) -0.0010(16)
C12 0.0058(18) 0.0181(18) 0.0169(19) -0.0050(15) 0.0056(16) 0.0018(15)
C13 0.0159(19) 0.0153(18) 0.0105(17) -0.0016(15) 0.0059(16) -0.0008(15)
C14 0.021(2) 0.0073(17) 0.0104(17) 0.0015(14) 0.0054(16) 0.0022(15)
C15 0.0134(19) 0.0134(18) 0.0117(17) 0.0038(15) 0.0019(16) -0.0002(15)
C16 0.020(2) 0.0129(18) 0.0157(18) 0.0013(15) 0.0096(17) 0.0040(16)
C17 0.0132(19) 0.0194(19) 0.0176(19) 0.0019(16) 0.0067(16) 0.0028(16)
C18 0.0157(19) 0.0124(18) 0.0143(17) 0.0032(15) 0.0019(16) -0.0055(15)
C19 0.0155(19) 0.0121(17) 0.0103(17) 0.0063(14) 0.0084(16) 0.0021(15)
C20 0.015(2) 0.0133(18) 0.0193(19) 0.0003(15) 0.0054(17) 0.0002(15)
C21 0.0109(18) 0.0158(18) 0.0143(18) -0.0062(15) 0.0062(16) 0.0005(15)
C22 0.020(2) 0.0099(17) 0.0072(16) -0.0051(14) 0.0045(16) -0.0002(15)
C23 0.015(2) 0.0101(17) 0.0180(19) -0.0062(15) 0.0063(16) 0.0015(15)
C24 0.025(2) 0.0112(18) 0.0119(18) -0.0037(15) 0.0034(17) -0.0044(16)
C25 0.021(2) 0.0131(18) 0.0148(19) -0.0048(15) 0.0008(17) 0.0037(16)
C26 0.024(2) 0.0102(17) 0.0095(17) -0.0032(14) 0.0053(17) -0.0013(16)
C27 0.017(2) 0.0195(19) 0.0137(18) 0.0039(15) 0.0049(17) 0.0052(16)

loop_
_atom_type_symbol
_atom_type_description
_atom_type_scat_dispersion_real
_atom_type_scat_dispersion_imag
_atom_type_scat_source
C C 0.0033 0.0016 'International Tables Vol C Tables 4.2.6.8 and 6.1.1.4'
H H 0.0000 0.0000 'International Tables Vol C Tables 4.2.6.8 and 6.1.1.4'
N N 0.0061 0.0033 'International Tables Vol C Tables 4.2.6.8 and 6.1.1.4'
F F 0.0171 0.0103 'International Tables Vol C Tables 4.2.6.8 and 6.1.1.4'
P P 0.1023 0.0942 'International Tables Vol C Tables 4.2.6.8 and 6.1.1.4'
Fe Fe 0.3463 0.8444 'International Tables Vol C Tables 4.2.6.8 and 6.1.1.4'

loop_
_geom_angle_atom_site_label_1
_geom_angle_atom_site_label_2
_geom_angle_atom_site_label_3
_geom_angle
N100 C100 C101 179.7(4)
C100 C101 H10A 109.5
C100 C101 H10B 109.5
H10A C101 H10B 109.5
C100 C101 H10C 109.5
H10A C101 H10C 109.5
H10B C101 H10C 109.5
C107 C102 C103 119.1(3)
C107 C102 C108 120.6(3)
C103 C102 C108 120.3(3)
C104 C103 C102 120.1(3)
C104 C103 H103 120.0
C102 C103 H103 120.0
C105 C104 C103 120.3(3)
C105 C104 H104 119.8
C103 C104 H104 119.8
C106 C105 C104 119.9(3)
C106 C105 H105 120.1
C104 C105 H105 120.1
C105 C106 C107 119.9(3)
C105 C106 H106 120.1
C107 C106 H106 120.1
C102 C107 C106 120.8(3)
C102 C107 H107 119.6
C106 C107 H107 119.6
C102 C108 H10D 109.5
C102 C108 H10E 109.5
H10D C108 H10E 109.5
C102 C108 H10F 109.5
H10D C108 H10F 109.5
H10E C108 H10F 109.5
F1 P1 F4 178.96(12)
F1 P1 F3 90.20(10)
F4 P1 F3 90.70(10)
F1 P1 F5 90.00(11)
F4 P1 F5 90.52(11)
F3 P1 F5 90.55(10)
F1 P1 F6 89.66(10)
F4 P1 F6 89.44(10)
F3 P1 F6 179.47(12)
F5 P1 F6 89.96(10)
F1 P1 F2 89.86(11)
F4 P1 F2 89.61(11)
F3 P1 F2 90.08(11)
F5 P1 F2 179.35(12)
F6 P1 F2 89.41(10)
F10 P2 F8 90.31(11)
F10 P2 F11 90.04(11)
F8 P2 F11 179.54(13)
F10 P2 F12 89.69(11)
F8 P2 F12 90.26(11)
F11 P2 F12 90.04(11)
F10 P2 F7 179.28(13)
F8 P2 F7 89.64(11)
F11 P2 F7 90.02(10)
F12 P2 F7 89.59(11)
F10 P2 F9 90.74(11)
F8 P2 F9 89.60(11)
F11 P2 F9 90.09(11)
F12 P2 F9 179.55(11)
F7 P2 F9 89.98(11)
N7 Fe1 N5 94.78(11)
N7 Fe1 N6 93.05(11)
N5 Fe1 N6 92.70(11)
N7 Fe1 N1 80.31(11)
N5 Fe1 N1 85.58(11)
N6 Fe1 N1 172.96(11)
N7 Fe1 N3 87.47(11)
N5 Fe1 N3 172.99(11)
N6 Fe1 N3 80.53(10)
N1 Fe1 N3 101.36(10)
N7 Fe1 N2 174.72(11)
N5 Fe1 N2 80.93(11)
N6 Fe1 N2 84.12(11)
N1 Fe1 N2 102.32(11)
N3 Fe1 N2 96.44(11)
C26 N1 C22 116.9(3)
C26 N1 Fe1 132.3(2)
C22 N1 Fe1 110.7(2)
C19 N2 C15 116.3(3)
C19 N2 Fe1 134.1(2)
C15 N2 Fe1 109.2(2)
C12 N3 C8 116.4(3)
C12 N3 Fe1 133.1(2)
C8 N3 Fe1 110.4(2)
C1 N4 C5 119.1(3)
C1 N4 C3 120.8(3)
C5 N4 C3 119.9(3)
C14 N5 C4 117.6(3)
C14 N5 Fe1 115.4(2)
C4 N5 Fe1 126.9(2)
C7 N6 C6 117.8(3)
C7 N6 Fe1 115.4(2)
C6 N6 Fe1 126.8(2)
C21 N7 C2 116.1(3)
C21 N7 Fe1 116.3(2)
C2 N7 Fe1 127.6(2)
N4 C1 C2 115.9(3)
N4 C1 H1A 108.3
C2 C1 H1A 108.3
N4 C1 H1B 108.3
C2 C1 H1B 108.3
H1A C1 H1B 107.4
N7 C2 C1 110.5(2)
N7 C2 H2A 109.5
C1 C2 H2A 109.5
N7 C2 H2B 109.5
C1 C2 H2B 109.5
H2A C2 H2B 108.1
N4 C3 C4 116.0(3)
N4 C3 H3A 108.3
C4 C3 H3A 108.3
N4 C3 H3B 108.3
C4 C3 H3B 108.3
H3A C3 H3B 107.4
N5 C4 C3 111.4(3)
N5 C4 H4A 109.4
C3 C4 H4A 109.4
N5 C4 H4B 109.4
C3 C4 H4B 109.4
H4A C4 H4B 108.0
N4 C5 C6 116.5(3)
N4 C5 H5A 108.2
C6 C5 H5A 108.2
N4 C5 H5B 108.2
C6 C5 H5B 108.2
H5A C5 H5B 107.3
N6 C6 C5 112.2(3)
N6 C6 H6A 109.2
C5 C6 H6A 109.2
N6 C6 H6B 109.2
C5 C6 H6B 109.2
H6A C6 H6B 107.9
N6 C7 C8 119.6(3)
N6 C7 H7 120.2
C8 C7 H7 120.2
C9 C8 N3 124.1(3)
C9 C8 C7 121.6(3)
N3 C8 C7 114.1(3)
C8 C9 C10 119.0(3)
C8 C9 H9 120.5
C10 C9 H9 120.5
C11 C10 C9 117.9(3)
C11 C10 H10 121.1
C9 C10 H10 121.1
C10 C11 C12 121.6(3)
C10 C11 H11 119.2
C12 C11 H11 119.2
N3 C12 C11 121.0(3)
N3 C12 C13 120.1(3)
C11 C12 C13 118.9(3)
C12 C13 H13A 109.5
C12 C13 H13B 109.5
H13A C13 H13B 109.5
C12 C13 H13C 109.5
H13A C13 H13C 109.5
H13B C13 H13C 109.5
N5 C14 C15 119.3(3)
N5 C14 H14 120.3
C15 C14 H14 120.3
N2 C15 C16 124.0(3)
N2 C15 C14 114.4(3)
C16 C15 C14 121.5(3)
C17 C16 C15 118.8(3)
C17 C16 H16 120.6
C15 C16 H16 120.6
C16 C17 C18 118.1(3)
C16 C17 H17 121.0
C18 C17 H17 121.0
C17 C18 C19 121.2(3)
C17 C18 H18 119.4
C19 C18 H18 119.4
N2 C19 C18 121.6(3)
N2 C19 C20 121.6(3)
C18 C19 C20 116.8(3)
C19 C20 H20A 109.5
C19 C20 H20B 109.5
H20A C20 H20B 109.5
C19 C20 H20C 109.5
H20A C20 H20C 109.5
H20B C20 H20C 109.5
N7 C21 C22 118.1(3)
N7 C21 H21 121.0
C22 C21 H21 121.0
N1 C22 C23 124.0(3)
N1 C22 C21 114.5(3)
C23 C22 C21 121.5(3)
C22 C23 C24 118.8(3)
C22 C23 H23 120.6
C24 C23 H23 120.6
C25 C24 C23 117.7(3)
C25 C24 H24 121.2
C23 C24 H24 121.2
C24 C25 C26 121.5(3)
C24 C25 H25 119.2
C26 C25 H25 119.2
N1 C26 C25 121.1(3)
N1 C26 C27 120.2(3)
C25 C26 C27 118.6(3)
C26 C27 H27A 109.5
C26 C27 H27B 109.5
H27A C27 H27B 109.5
C26 C27 H27C 109.5
H27A C27 H27C 109.5
H27B C27 H27C 109.5

loop_
_geom_bond_atom_site_label_1
_geom_bond_atom_site_label_2
_geom_bond_distance
N100 C100 1.139(4)
C100 C101 1.459(5)
C101 H10A 0.9800
C101 H10B 0.9800
C101 H10C 0.9800
C102 C107 1.379(5)
C102 C103 1.395(5)
C102 C108 1.506(4)
C103 C104 1.392(5)
C103 H103 0.9500
C104 C105 1.387(5)
C104 H104 0.9500
C105 C106 1.374(5)
C105 H105 0.9500
C106 C107 1.401(5)
C106 H106 0.9500
C107 H107 0.9500
C108 H10D 0.9800
C108 H10E 0.9800
C108 H10F 0.9800
P1 F1 1.5950(19)
P1 F4 1.6011(19)
P1 F3 1.6016(19)
P1 F5 1.603(2)
P1 F6 1.6091(19)
P1 F2 1.614(2)
P2 F10 1.5977(19)
P2 F8 1.601(2)
P2 F11 1.602(2)
P2 F12 1.603(2)
P2 F7 1.6048(19)
P2 F9 1.605(2)
Fe1 N7 1.958(3)
Fe1 N5 1.962(3)
Fe1 N6 1.979(3)
Fe1 N1 2.092(3)
Fe1 N3 2.092(3)
Fe1 N2 2.101(3)
N1 C26 1.357(4)
N1 C22 1.360(4)
N2 C19 1.352(4)
N2 C15 1.372(4)
N3 C12 1.357(4)
N3 C8 1.372(4)
N4 C1 1.432(4)
N4 C5 1.442(4)
N4 C3 1.448(4)
N5 C14 1.267(4)
N5 C4 1.465(4)
N6 C7 1.264(4)
N6 C6 1.472(4)
N7 C21 1.282(4)
N7 C2 1.474(4)
C1 C2 1.531(4)
C1 H1A 0.9900
C1 H1B 0.9900
C2 H2A 0.9900
C2 H2B 0.9900
C3 C4 1.533(4)
C3 H3A 0.9900
C3 H3B 0.9900
C4 H4A 0.9900
C4 H4B 0.9900
C5 C6 1.522(4)
C5 H5A 0.9900
C5 H5B 0.9900
C6 H6A 0.9900
C6 H6B 0.9900
C7 C8 1.445(4)
C7 H7 0.9500
C8 C9 1.369(4)
C9 C10 1.377(4)
C9 H9 0.9500
C10 C11 1.371(4)
C10 H10 0.9500
C11 C12 1.391(4)
C11 H11 0.9500
C12 C13 1.495(4)
C13 H13A 0.9800
C13 H13B 0.9800
C13 H13C 0.9800
C14 C15 1.444(4)
C14 H14 0.9500
C15 C16 1.377(5)
C16 C17 1.374(5)
C16 H16 0.9500
C17 C18 1.377(4)
C17 H17 0.9500
C18 C19 1.387(5)
C18 H18 0.9500
C19 C20 1.501(4)
C20 H20A 0.9800
C20 H20B 0.9800
C20 H20C 0.9800
C21 C22 1.442(4)
C21 H21 0.9500
C22 C23 1.383(4)
C23 C24 1.384(4)
C23 H23 0.9500
C24 C25 1.377(5)
C24 H24 0.9500
C25 C26 1.391(5)
C25 H25 0.9500
C26 C27 1.493(5)
C27 H27A 0.9800
C27 H27B 0.9800
C27 H27C 0.9800

loop_
_geom_torsion_atom_site_label_1
_geom_torsion_atom_site_label_2
_geom_torsion_atom_site_label_3
_geom_torsion_atom_site_label_4
_geom_torsion
C107 C102 C103 C104 0.6(5)
C108 C102 C103 C104 -178.8(3)
C102 C103 C104 C105 -0.2(5)
C103 C104 C105 C106 0.3(5)
C104 C105 C106 C107 -0.9(5)
C103 C102 C107 C106 -1.2(5)
C108 C102 C107 C106 178.2(3)
C105 C106 C107 C102 1.4(5)
N7 Fe1 N1 C26 -175.6(3)
N5 Fe1 N1 C26 -80.0(3)
N3 Fe1 N1 C26 99.0(3)
N2 Fe1 N1 C26 -0.3(3)
N7 Fe1 N1 C22 0.5(2)
N5 Fe1 N1 C22 96.1(2)
N3 Fe1 N1 C22 -84.9(2)
N2 Fe1 N1 C22 175.8(2)
N5 Fe1 N2 C19 -178.6(3)
N6 Fe1 N2 C19 -84.9(3)
N1 Fe1 N2 C19 98.0(3)
N3 Fe1 N2 C19 -5.1(3)
N5 Fe1 N2 C15 -6.8(2)
N6 Fe1 N2 C15 86.9(2)
N1 Fe1 N2 C15 -90.2(2)
N3 Fe1 N2 C15 166.7(2)
N7 Fe1 N3 C12 -89.5(3)
N6 Fe1 N3 C12 177.0(3)
N1 Fe1 N3 C12 -9.9(3)
N2 Fe1 N3 C12 94.1(3)
N7 Fe1 N3 C8 94.2(2)
N6 Fe1 N3 C8 0.7(2)
N1 Fe1 N3 C8 173.8(2)
N2 Fe1 N3 C8 -82.3(2)
N7 Fe1 N5 C14 -173.4(2)
N6 Fe1 N5 C14 -80.1(2)
N1 Fe1 N5 C14 106.7(2)
N2 Fe1 N5 C14 3.5(2)
N7 Fe1 N5 C4 2.7(3)
N6 Fe1 N5 C4 96.0(3)
N1 Fe1 N5 C4 -77.2(3)
N2 Fe1 N5 C4 179.6(3)
N7 Fe1 N6 C7 -87.5(3)
N5 Fe1 N6 C7 177.6(3)
N3 Fe1 N6 C7 -0.6(2)
N2 Fe1 N6 C7 97.0(3)
N7 Fe1 N6 C6 92.2(3)
N5 Fe1 N6 C6 -2.7(3)
N3 Fe1 N6 C6 179.1(3)
N2 Fe1 N6 C6 -83.3(3)
N5 Fe1 N7 C21 -86.8(2)
N6 Fe1 N7 C21 -179.8(2)
N1 Fe1 N7 C21 -2.2(2)
N3 Fe1 N7 C21 99.8(2)
N5 Fe1 N7 C2 92.1(2)
N6 Fe1 N7 C2 -0.9(2)
N1 Fe1 N7 C2 176.7(3)
N3 Fe1 N7 C2 -81.3(2)
C5 N4 C1 C2 65.2(4)
C3 N4 C1 C2 -109.9(3)
C21 N7 C2 C1 93.0(3)
Fe1 N7 C2 C1 -85.9(3)
N4 C1 C2 N7 58.4(4)
C1 N4 C3 C4 67.6(4)
C5 N4 C3 C4 -107.5(3)
C14 N5 C4 C3 89.8(3)
Fe1 N5 C4 C3 -86.3(3)
N4 C3 C4 N5 56.4(4)
C1 N4 C5 C6 -109.0(3)
C3 N4 C5 C6 66.2(4)
C7 N6 C6 C5 96.3(4)
Fe1 N6 C6 C5 -83.4(3)
N4 C5 C6 N6 57.6(4)
C6 N6 C7 C8 -179.3(3)
Fe1 N6 C7 C8 0.4(4)
C12 N3 C8 C9 -1.8(5)
Fe1 N3 C8 C9 175.2(3)
C12 N3 C8 C7 -177.6(3)
Fe1 N3 C8 C7 -0.7(3)
N6 C7 C8 C9 -175.7(3)
N6 C7 C8 N3 0.2(5)
N3 C8 C9 C10 0.4(5)
C7 C8 C9 C10 175.9(3)
C8 C9 C10 C11 0.5(5)
C9 C10 C11 C12 0.1(5)
C8 N3 C12 C11 2.4(5)
Fe1 N3 C12 C11 -173.7(2)
C8 N3 C12 C13 -179.4(3)
Fe1 N3 C12 C13 4.4(5)
C10 C11 C12 N3 -1.6(5)
C10 C11 C12 C13 -179.8(3)
C4 N5 C14 C15 -175.9(3)
Fe1 N5 C14 C15 0.6(4)
C19 N2 C15 C16 0.9(5)
Fe1 N2 C15 C16 -172.5(3)
C19 N2 C15 C14 -177.7(3)
Fe1 N2 C15 C14 8.8(3)
N5 C14 C15 N2 -6.8(4)
N5 C14 C15 C16 174.5(3)
N2 C15 C16 C17 0.9(5)
C14 C15 C16 C17 179.5(3)
C15 C16 C17 C18 -1.6(5)
C16 C17 C18 C19 0.5(5)
C15 N2 C19 C18 -2.0(4)
Fe1 N2 C19 C18 169.3(2)
C15 N2 C19 C20 174.7(3)
Fe1 N2 C19 C20 -14.0(5)
C17 C18 C19 N2 1.4(5)
C17 C18 C19 C20 -175.4(3)
C2 N7 C21 C22 -175.6(3)
Fe1 N7 C21 C22 3.4(4)
C26 N1 C22 C23 -1.5(5)
Fe1 N1 C22 C23 -178.3(2)
C26 N1 C22 C21 177.8(3)
Fe1 N1 C22 C21 1.0(3)
N7 C21 C22 N1 -2.9(4)
N7 C21 C22 C23 176.4(3)
N1 C22 C23 C24 0.7(5)
C21 C22 C23 C24 -178.5(3)
C22 C23 C24 C25 0.2(4)
C23 C24 C25 C26 -0.4(5)
C22 N1 C26 C25 1.2(4)
Fe1 N1 C26 C25 177.2(2)
C22 N1 C26 C27 -179.9(3)
Fe1 N1 C26 C27 -4.0(4)
C24 C25 C26 N1 -0.4(5)
C24 C25 C26 C27 -179.2(3)
